data_1513212
loop_
_publ_author_name
'Ivanova, Bojidarka'
'Spiteller, Michael'

_publ_section_title
;
 Macromolecular ensembles of cyclodextrin crystallohydrates and clathrates
 -- experimental and theoretical gas -- and condense phase study
;
_journal_name_full 'International Journal of Biological Macromolecules'
_journal_page_first 383
_journal_page_last 391
_journal_paper_doi 10.1016/j.ijbiomac.2013.12.026
_journal_volume 64
_journal_year 2014
_chemical_formula_sum 'C40 H70 N0 O40'
_chemical_formula_weight 1190.96
_space_group_IT_number 4
_symmetry_space_group_name_Hall 'P 2yb'
_symmetry_space_group_name_H-M 'P 1 21 1'
_atom_sites_solution_hydrogens geom
_atom_sites_solution_primary direct
_atom_sites_solution_secondary difmap
_audit_creation_method SHELXL-97
_cell_angle_alpha 90.00
_cell_angle_beta 110.926(3)
_cell_angle_gamma 90.00
_cell_formula_units_Z 2
_cell_length_a 15.1417(13)
_cell_length_b 10.1840(10)
_cell_length_c 20.937(2)
_cell_measurement_temperature 198(2)
_cell_volume 3015.6(5)
_computing_cell_refinement 'Bruker SAINT'
_computing_data_collection 'Bruker GIS'
_computing_data_reduction 'Bruker SAINT'
_computing_molecular_graphics 'Bruker APEX2'
_computing_structure_refinement 'SHELXL-97 (Sheldrick, 2008)'
_computing_structure_solution 'SHELXS-97 (Sheldrick, 2008)'
_diffrn_ambient_temperature 198(2)
_diffrn_measured_fraction_theta_full 0.982
_diffrn_measured_fraction_theta_max 0.982
_diffrn_measurement_device_type 'Bruker SMART X2S'
_diffrn_measurement_method '\w scans'
_diffrn_radiation_monochromator 'doubly curved silicon crystal'
_diffrn_radiation_source 'micro-focus sealed tube'
_diffrn_radiation_type MoK\a
_diffrn_radiation_wavelength 0.71073
_diffrn_reflns_av_R_equivalents 0.0286
_diffrn_reflns_av_sigmaI/netI 0.0492
_diffrn_reflns_limit_h_max 17
_diffrn_reflns_limit_h_min -16
_diffrn_reflns_limit_k_max 12
_diffrn_reflns_limit_k_min -12
_diffrn_reflns_limit_l_max 24
_diffrn_reflns_limit_l_min -24
_diffrn_reflns_number 19044
_diffrn_reflns_theta_full 25.14
_diffrn_reflns_theta_max 25.14
_diffrn_reflns_theta_min 1.44
_exptl_absorpt_coefficient_mu 0.120
_exptl_absorpt_correction_T_max 0.9684
_exptl_absorpt_correction_T_min 0.9515
_exptl_crystal_density_diffrn 1.312
_exptl_crystal_density_method 'not measured'
_exptl_crystal_F_000 1260
_exptl_crystal_size_max 0.42
_exptl_crystal_size_mid 0.32
_exptl_crystal_size_min 0.27
_refine_diff_density_max 1.497
_refine_diff_density_min -0.448
_refine_diff_density_rms 0.119
_refine_ls_abs_structure_details 'Flack H D (1983), Acta Cryst. A39, 876-881'
_refine_ls_abs_structure_Flack 0.1(12)
_refine_ls_extinction_method none
_refine_ls_goodness_of_fit_ref 1.085
_refine_ls_hydrogen_treatment mixed
_refine_ls_matrix_type full
_refine_ls_number_parameters 764
_refine_ls_number_reflns 10219
_refine_ls_number_restraints 1
_refine_ls_restrained_S_all 1.085
_refine_ls_R_factor_all 0.0945
_refine_ls_R_factor_gt 0.0852
_refine_ls_shift/su_max 1.792
_refine_ls_shift/su_mean 0.111
_refine_ls_structure_factor_coef Fsqd
_refine_ls_weighting_details 'calc w=1/[\s^2^(Fo^2^)+(0.2000P)^2^+0.0000P] where P=(Fo^2^+2Fc^2^)/3'
_refine_ls_weighting_scheme calc
_refine_ls_wR_factor_gt 0.2413
_refine_ls_wR_factor_ref 0.2555
_reflns_number_gt 8655
_reflns_number_total 10219
_reflns_threshold_expression >2sigma(I)
_cod_data_source_file CD3.CIF
_cod_data_source_block cd3
_cod_original_cell_volume 3015.5(5)
_cod_database_code 1513212

loop_
_symmetry_equiv_pos_as_xyz
'x, y, z'
'-x, y+1/2, -z'

loop_
_atom_site_label
_atom_site_type_symbol
_atom_site_fract_x
_atom_site_fract_y
_atom_site_fract_z
_atom_site_U_iso_or_equiv
_atom_site_adp_type
_atom_site_occupancy
_atom_site_symmetry_multiplicity
_atom_site_calc_flag
_atom_site_refinement_flags
O1 O -0.1367(3) 0.2002(6) -0.0694(2) 0.0675(12) Uani 1 1 d .
H1 H -0.1575 0.2486 -0.0454 0.101 Uiso 1 1 calc R
O1S O 0.4813(3) 1.0179(4) 0.0385(2) 0.0599(10) Uani 1 1 d .
O2S O 0.6453(5) 1.0467(6) 0.2525(3) 0.0938(17) Uani 1 1 d .
O2 O 0.3552(2) 0.2042(3) 0.07689(19) 0.0452(8) Uani 1 1 d .
O3S O 0.2849(5) 0.2899(6) 0.5223(3) 0.0994(17) Uani 1 1 d .
O3 O 0.4746(3) 0.8094(5) 0.42046(18) 0.0559(10) Uani 1 1 d .
O4 O 0.2161(3) 0.3753(4) -0.0799(2) 0.0588(10) Uani 1 1 d .
H4 H 0.1685 0.3369 -0.0772 0.088 Uiso 1 1 calc R
O4S O 0.3264(5) 0.6443(8) 0.6181(3) 0.1009(19) Uani 1 1 d .
O5S O 0.3847(6) 0.3315(9) 0.4282(4) 0.121(2) Uani 1 1 d .
O5 O 0.2811(3) 1.1112(4) 0.3524(2) 0.0634(11) Uani 1 1 d .
H5 H 0.2496 1.1098 0.3784 0.095 Uiso 1 1 calc R
N1 O 0.4220(2) 0.5409(3) 0.13335(16) 0.0361(7) Uani 1 1 d .
N2 C 0.5029(4) 0.7431(5) 0.1521(2) 0.0420(10) Uani 1 1 d .
H2 H 0.5676 0.7827 0.1695 0.050 Uiso 1 1 calc R
N3 C 0.4478(4) 0.8002(4) 0.1929(2) 0.0425(11) Uani 1 1 d .
H3 H 0.3821 0.7642 0.1743 0.051 Uiso 1 1 calc R
N4 C 0.4917(3) 0.7588(5) 0.2664(2) 0.0378(9) Uani 1 1 d .
H4A H 0.5560 0.7992 0.2866 0.045 Uiso 1 1 calc R
N5 O 0.4340(2) 0.8059(3) 0.30263(16) 0.0407(7) Uani 1 1 d .
N6 O 0.4256(3) 0.7646(6) 0.5428(2) 0.0720(13) Uani 1 1 d .
H6 H 0.4742 0.8066 0.5445 0.108 Uiso 1 1 calc R
N7 O 0.2364(2) 0.8881(3) 0.41415(16) 0.0400(7) Uani 1 1 d .
N8 C -0.1407(4) 0.5237(5) 0.3281(2) 0.0438(11) Uani 1 1 d .
H8 H -0.0732 0.5267 0.3316 0.053 Uiso 1 1 calc R
N9 O -0.2595(3) 0.3883(5) 0.3442(3) 0.0693(11) Uani 1 1 d .
H9 H -0.2658 0.3508 0.3780 0.104 Uiso 1 1 calc R
N10 C -0.0383(6) 0.1326(7) 0.2145(4) 0.076(2) Uani 1 1 d .
H10A H 0.0198 0.1380 0.2032 0.091 Uiso 1 1 calc R
H10B H -0.0194 0.1489 0.2643 0.091 Uiso 1 1 calc R
N11 O -0.0727(7) 0.0022(7) 0.2018(4) 0.118(2) Uani 1 1 d .
H11 H -0.1040 -0.0154 0.2267 0.178 Uiso 1 1 calc R
N12 O 0.5552(2) 0.5649(4) 0.23238(16) 0.0426(7) Uani 1 1 d .
N13 C 0.5014(3) 0.6093(5) 0.2724(2) 0.0411(10) Uani 1 1 d .
H13 H 0.4370 0.5689 0.2542 0.049 Uiso 1 1 calc R
N14 C 0.0865(5) 0.6209(7) 0.4849(3) 0.0653(16) Uani 1 1 d .
H14A H 0.0734 0.6526 0.5254 0.078 Uiso 1 1 calc R
H14B H 0.0293 0.5747 0.4547 0.078 Uiso 1 1 calc R
N15 O 0.1645(6) 0.5297(7) 0.5069(4) 0.111(2) Uani 1 1 d .
H15 H 0.2040 0.5545 0.5446 0.166 Uiso 1 1 calc R
N16 O 0.4424(5) 0.9379(4) 0.1869(2) 0.0765(15) Uani 1 1 d .
H16 H 0.3885 0.9595 0.1597 0.115 Uiso 1 1 calc R
C1 C -0.0493(4) 0.1429(6) -0.0273(3) 0.0528(13) Uani 1 1 d .
H1 H -0.0415 0.0570 -0.0478 0.063 Uiso 1 1 calc R
C2 C 0.0341(3) 0.2299(5) -0.0222(2) 0.0438(10) Uani 1 1 d .
H2 H 0.0231 0.3193 -0.0068 0.053 Uiso 1 1 calc R
C3 C 0.1243(3) 0.1747(5) 0.0285(3) 0.0455(11) Uani 1 1 d .
H3 H 0.1408 0.0913 0.0101 0.055 Uiso 1 1 calc R
C4 O 0.1978(2) 0.2692(3) 0.03740(19) 0.0461(8) Uani 1 1 d .
C5 C 0.2748(3) 0.2342(5) 0.0187(3) 0.0437(11) Uani 1 1 d .
H5 H 0.2572 0.1549 -0.0114 0.052 Uiso 1 1 calc R
C6 C 0.3883(3) 0.3103(4) 0.1238(2) 0.0389(10) Uani 1 1 d .
H6 H 0.3402 0.3321 0.1448 0.047 Uiso 1 1 calc R
C7 C 0.4087(3) 0.4316(4) 0.0884(2) 0.0308(8) Uani 1 1 d .
H7 H 0.4671 0.4170 0.0775 0.037 Uiso 1 1 calc R
C8 C 0.5136(3) 0.5951(5) 0.1623(2) 0.0415(10) Uani 1 1 d .
H8 H 0.5543 0.5604 0.1376 0.050 Uiso 1 1 calc R
C9 C 0.4770(4) 0.8800(6) 0.3627(2) 0.0454(11) Uani 1 1 d .
H9 H 0.5443 0.8977 0.3683 0.054 Uiso 1 1 calc R
C10 C 0.3812(4) 0.7820(6) 0.4194(2) 0.0474(11) Uani 1 1 d .
H10 H 0.3458 0.7322 0.3768 0.057 Uiso 1 1 calc R
C11 C 0.3912(5) 0.6953(7) 0.4816(3) 0.0623(15) Uani 1 1 d .
H11A H 0.3287 0.6577 0.4764 0.075 Uiso 1 1 calc R
H11B H 0.4346 0.6216 0.4832 0.075 Uiso 1 1 calc R
C12 O 0.4619(4) 0.7701(4) 0.08083(18) 0.0598(10) Uani 1 1 d .
H12 H 0.4512 0.8509 0.0749 0.090 Uiso 1 1 calc R
C13 C 0.3313(3) 0.9111(5) 0.4186(2) 0.0377(10) Uani 1 1 d .
H13 H 0.3660 0.9631 0.4606 0.045 Uiso 1 1 calc R
C14 C 0.2114(3) 0.9189(5) 0.4716(2) 0.0398(10) Uani 1 1 d .
H14 H 0.2671 0.9588 0.5081 0.048 Uiso 1 1 calc R
C15 C 0.1310(4) 1.0174(5) 0.4495(2) 0.0431(10) Uani 1 1 d .
H15 H 0.1137 1.0406 0.4899 0.052 Uiso 1 1 calc R
C16 C 0.0466(3) 0.9550(5) 0.3957(2) 0.0419(11) Uani 1 1 d .
H16 H 0.0630 0.9383 0.3542 0.050 Uiso 1 1 calc R
C17 C 0.0217(3) 0.8259(5) 0.4197(2) 0.0421(11) Uani 1 1 d .
H17 H -0.0066 0.8418 0.4555 0.051 Uiso 1 1 calc R
C18 O -0.0472(2) 0.7645(4) 0.36125(16) 0.0479(9) Uani 1 1 d .
C19 C -0.1398(3) 0.7490(6) 0.3597(2) 0.0482(12) Uani 1 1 d .
H19 H -0.1499 0.8082 0.3946 0.058 Uiso 1 1 calc R
C20 C -0.2068(3) 0.7879(6) 0.2894(3) 0.0493(12) Uani 1 1 d .
H20 H -0.2733 0.7802 0.2880 0.059 Uiso 1 1 calc R
C21 C -0.1937(3) 0.6965(5) 0.2368(2) 0.0417(11) Uani 1 1 d .
H21 H -0.1288 0.7090 0.2356 0.050 Uiso 1 1 calc R
C22 C -0.2052(3) 0.5543(6) 0.2546(2) 0.0421(11) Uani 1 1 d .
H22 H -0.2726 0.5377 0.2493 0.050 Uiso 1 1 calc R
C23 C -0.1619(4) 0.3915(7) 0.3524(3) 0.0572(14) Uani 1 1 d .
H23A H -0.1476 0.3204 0.3254 0.069 Uiso 1 1 calc R
H23B H -0.1222 0.3784 0.4011 0.069 Uiso 1 1 calc R
C24 O -0.1558(2) 0.6174(4) 0.37444(16) 0.0489(8) Uani 1 1 d .
C25 O -0.1813(2) 0.4766(4) 0.20719(17) 0.0481(8) Uani 1 1 d .
C26 C -0.2352(4) 0.3613(6) 0.1811(3) 0.0539(14) Uani 1 1 d .
H26 H -0.2876 0.3565 0.1995 0.065 Uiso 1 1 calc R
C27 O -0.1794(3) 0.2475(4) 0.2013(2) 0.0572(10) Uani 1 1 d .
C28 C -0.1034(4) 0.2443(6) 0.1773(3) 0.0504(12) Uani 1 1 d .
H28 H -0.0677 0.3287 0.1904 0.061 Uiso 1 1 calc R
C29 C -0.1445(3) 0.2358(6) 0.0985(2) 0.0467(11) Uani 1 1 d .
H29 H -0.1845 0.1552 0.0839 0.056 Uiso 1 1 calc R
C30 O -0.0717(2) 0.2347(4) 0.07014(17) 0.0468(8) Uani 1 1 d .
C31 C -0.0529(4) 0.1173(6) 0.0436(3) 0.0500(12) Uani 1 1 d .
H31 H -0.1048 0.0534 0.0395 0.060 Uiso 1 1 calc R
C32 O 0.0439(3) 0.2407(6) -0.0869(2) 0.0659(12) Uani 1 1 d .
H32 H 0.0715 0.3114 -0.0887 0.099 Uiso 1 1 calc R
C33 C 0.1146(4) 0.1477(7) 0.0981(3) 0.0556(14) Uani 1 1 d .
H33 H 0.1055 0.2315 0.1199 0.067 Uiso 1 1 calc R
C34 C 0.1993(5) 0.0726(13) 0.1452(5) 0.116(4) Uani 1 1 d .
H34A H 0.2080 -0.0078 0.1216 0.140 Uiso 1 1 calc R
H34B H 0.2566 0.1274 0.1550 0.140 Uiso 1 1 calc R
C35 O 0.0342(3) 0.0623(4) 0.0854(2) 0.0592(10) Uani 1 1 d .
C36 C 0.4761(4) 0.2584(5) 0.1776(3) 0.0451(11) Uani 1 1 d .
H36A H 0.5022 0.3263 0.2132 0.054 Uiso 1 1 calc R
H36B H 0.4597 0.1807 0.1996 0.054 Uiso 1 1 calc R
C37 O 0.5462(3) 0.2225(5) 0.1502(2) 0.0596(10) Uani 1 1 d .
H37 H 0.5221 0.1730 0.1163 0.089 Uiso 1 1 calc R
C38 C 0.5524(4) 0.5604(6) 0.3440(3) 0.0561(13) Uani 1 1 d .
H38A H 0.5152 0.5844 0.3727 0.067 Uiso 1 1 calc R
H38B H 0.5558 0.4634 0.3430 0.067 Uiso 1 1 calc R
C39 O 0.6431(3) 0.6099(6) 0.3739(2) 0.0778(14) Uani 1 1 d .
H39 H 0.6435 0.6681 0.4024 0.117 Uiso 1 1 calc R
C40 C 0.3268(3) 0.4681(5) 0.0236(2) 0.0398(10) Uani 1 1 d .
H40 H 0.2729 0.4989 0.0367 0.048 Uiso 1 1 calc R
C41 C 0.2951(3) 0.3474(5) -0.0216(2) 0.0436(11) Uani 1 1 d .
H41 H 0.3479 0.3202 -0.0369 0.052 Uiso 1 1 calc R
C42 O 0.3526(3) 0.5701(4) -0.01125(18) 0.0522(8) Uani 1 1 d .
H42 H 0.3998 0.5471 -0.0207 0.078 Uiso 1 1 calc R
C43 C -0.2033(4) 0.3556(6) 0.0713(3) 0.0491(12) Uani 1 1 d .
H43 H -0.1603 0.4335 0.0843 0.059 Uiso 1 1 calc R
C44 C -0.2783(4) 0.3728(7) 0.1037(3) 0.0522(13) Uani 1 1 d .
H44 H -0.3261 0.3012 0.0863 0.063 Uiso 1 1 calc R
C45 O -0.3259(3) 0.4958(5) 0.0854(2) 0.0607(11) Uani 1 1 d .
H45 H -0.3690 0.4893 0.0469 0.091 Uiso 1 1 calc R
C46 O -0.2474(3) 0.3553(7) -0.0015(2) 0.0761(14) Uani 1 1 d .
H46 H -0.2251 0.4166 -0.0179 0.114 Uiso 1 1 calc R
C47 O -0.2623(3) 0.7225(4) 0.17010(17) 0.0529(9) Uani 1 1 d .
H47 H -0.2796 0.8012 0.1679 0.079 Uiso 1 1 calc R
C48 O -0.1894(3) 0.9214(4) 0.2756(2) 0.0606(10) Uani 1 1 d .
H48 H -0.2410 0.9584 0.2537 0.091 Uiso 1 1 calc R
C49 C 0.1055(3) 0.7358(5) 0.4476(2) 0.0444(11) Uani 1 1 d .
H49 H 0.1246 0.7040 0.4093 0.053 Uiso 1 1 calc R
C50 O 0.1840(2) 0.8038(4) 0.49717(15) 0.0431(8) Uani 1 1 d .
C51 O -0.0307(3) 1.0450(5) 0.3775(2) 0.0601(10) Uani 1 1 d .
H51 H -0.0546 1.0454 0.4081 0.090 Uiso 1 1 calc R
C52 O 0.1588(3) 1.1335(4) 0.4241(2) 0.0526(9) Uani 1 1 d .
H52 H 0.2002 1.1150 0.4075 0.079 Uiso 1 1 calc R
C53 C 0.3258(3) 0.9875(5) 0.3550(2) 0.0404(10) Uani 1 1 d .
H53 H 0.2892 0.9354 0.3135 0.049 Uiso 1 1 calc R
C54 C 0.4254(4) 1.0087(5) 0.3561(3) 0.0477(12) Uani 1 1 d .
H54 H 0.4600 1.0623 0.3975 0.057 Uiso 1 1 calc R
C55 O 0.4281(4) 1.0776(4) 0.2991(2) 0.0700(12) Uani 1 1 d .
H55 H 0.3766 1.0674 0.2664 0.105 Uiso 1 1 calc R
OW2 O 0.1914(9) 0.042(2) 0.1987(7) 0.293(11) Uani 1 1 d .
HW2 H 0.2449 0.0416 0.2299 0.440 Uiso 1 1 calc R
OW1 C 0.0803(7) 0.8377(10) 0.2094(5) 0.098(3) Uiso 1 1 d .

loop_
_atom_site_aniso_label
_atom_site_aniso_U_11
_atom_site_aniso_U_22
_atom_site_aniso_U_33
_atom_site_aniso_U_23
_atom_site_aniso_U_13
_atom_site_aniso_U_12
O1 0.0359(19) 0.103(4) 0.059(2) -0.014(2) 0.0126(17) -0.004(2)
O1S 0.079(3) 0.051(2) 0.060(2) 0.0100(17) 0.036(2) 0.0133(19)
O2S 0.109(4) 0.081(3) 0.083(3) 0.007(3) 0.024(3) 0.028(3)
O2 0.0324(16) 0.0320(16) 0.067(2) -0.0038(15) 0.0124(15) 0.0004(13)
O3S 0.125(5) 0.078(3) 0.095(4) -0.003(3) 0.039(4) -0.008(3)
O3 0.048(2) 0.084(3) 0.0372(17) 0.0041(17) 0.0171(15) 0.0185(19)
O4 0.045(2) 0.070(2) 0.052(2) -0.0079(19) 0.0052(16) -0.0012(19)
O4S 0.099(4) 0.123(5) 0.086(4) 0.031(3) 0.039(3) 0.031(4)
O5S 0.116(5) 0.148(7) 0.098(5) -0.022(4) 0.036(4) -0.001(5)
O5 0.074(3) 0.054(2) 0.076(3) 0.020(2) 0.044(2) 0.016(2)
N1 0.0316(15) 0.0333(15) 0.0437(16) -0.0111(13) 0.0140(13) -0.0028(12)
N2 0.051(3) 0.043(2) 0.034(2) -0.0089(18) 0.0169(19) -0.016(2)
N3 0.061(3) 0.028(2) 0.040(2) -0.0035(17) 0.019(2) -0.002(2)
N4 0.037(2) 0.042(2) 0.040(2) -0.0061(18) 0.0211(18) -0.0038(19)
N5 0.0345(16) 0.0505(19) 0.0408(16) -0.0076(14) 0.0182(13) -0.0049(14)
N6 0.078(3) 0.097(4) 0.042(2) 0.019(2) 0.0225(19) 0.022(3)
N7 0.0353(16) 0.0519(19) 0.0339(15) -0.0083(13) 0.0136(12) -0.0049(14)
N8 0.040(2) 0.062(3) 0.030(2) -0.0033(19) 0.0117(18) -0.003(2)
N9 0.069(3) 0.073(3) 0.071(3) 0.004(2) 0.031(2) -0.016(2)
N10 0.114(6) 0.061(4) 0.063(4) 0.012(3) 0.043(4) 0.008(4)
N11 0.165(7) 0.094(4) 0.092(4) 0.001(3) 0.040(4) -0.002(5)
N12 0.0372(16) 0.0526(18) 0.0354(15) -0.0023(14) 0.0096(13) 0.0059(15)
N13 0.043(2) 0.041(2) 0.045(2) 0.0023(19) 0.022(2) 0.003(2)
N14 0.066(4) 0.067(4) 0.056(3) 0.007(3) 0.013(3) -0.014(3)
N15 0.135(6) 0.082(4) 0.121(5) 0.045(4) 0.052(4) 0.028(4)
N16 0.150(5) 0.0337(19) 0.061(3) 0.0081(17) 0.055(3) 0.004(2)
C1 0.038(3) 0.067(3) 0.053(3) -0.022(3) 0.016(2) -0.008(2)
C2 0.036(2) 0.051(3) 0.048(2) -0.010(2) 0.019(2) -0.003(2)
C3 0.035(2) 0.044(2) 0.053(3) -0.009(2) 0.011(2) -0.009(2)
C4 0.0348(17) 0.0439(18) 0.062(2) -0.0142(16) 0.0204(15) -0.0050(14)
C5 0.032(2) 0.039(2) 0.057(3) -0.014(2) 0.0125(19) 0.0027(19)
C6 0.038(2) 0.033(2) 0.046(2) -0.0043(18) 0.0164(19) -0.0055(19)
C7 0.027(2) 0.0281(19) 0.037(2) -0.0017(16) 0.0116(16) 0.0050(16)
C8 0.039(2) 0.050(3) 0.036(2) -0.0090(19) 0.0138(18) -0.001(2)
C9 0.036(2) 0.062(3) 0.040(2) -0.009(2) 0.0159(19) 0.001(2)
C10 0.056(3) 0.053(3) 0.035(2) 0.002(2) 0.019(2) 0.010(2)
C11 0.079(4) 0.060(3) 0.059(3) 0.014(3) 0.039(3) 0.013(3)
C12 0.099(3) 0.0486(19) 0.0352(17) -0.0033(15) 0.0283(18) -0.013(2)
C13 0.037(2) 0.048(2) 0.028(2) -0.0004(18) 0.0123(17) -0.002(2)
C14 0.040(2) 0.053(3) 0.0264(19) -0.0046(18) 0.0120(17) -0.010(2)
C15 0.049(3) 0.047(3) 0.036(2) -0.0048(18) 0.019(2) -0.003(2)
C16 0.037(2) 0.060(3) 0.030(2) -0.0043(19) 0.0138(18) 0.002(2)
C17 0.038(2) 0.062(3) 0.028(2) -0.0128(19) 0.0153(18) -0.013(2)
C18 0.0333(16) 0.077(3) 0.0331(16) -0.0120(16) 0.0119(13) -0.0072(16)
C19 0.035(2) 0.075(4) 0.039(2) -0.011(2) 0.0190(19) -0.006(2)
C20 0.031(2) 0.073(3) 0.043(2) -0.002(2) 0.0118(19) -0.008(2)
C21 0.033(2) 0.066(3) 0.025(2) -0.0013(19) 0.0078(17) -0.008(2)
C22 0.033(2) 0.065(3) 0.028(2) 0.000(2) 0.0118(17) -0.009(2)
C23 0.059(3) 0.073(4) 0.039(3) 0.004(2) 0.016(2) 0.004(3)
C24 0.0464(18) 0.072(2) 0.0302(15) -0.0060(15) 0.0164(13) -0.0065(17)
C25 0.0410(18) 0.072(2) 0.0384(17) -0.0125(16) 0.0228(14) -0.0180(17)
C26 0.052(3) 0.067(3) 0.052(3) -0.020(3) 0.029(2) -0.026(3)
C27 0.071(2) 0.059(2) 0.054(2) -0.0045(17) 0.0371(19) -0.017(2)
C28 0.060(3) 0.052(3) 0.043(2) 0.002(2) 0.024(2) -0.013(2)
C29 0.040(2) 0.059(3) 0.044(2) -0.011(2) 0.018(2) -0.016(2)
C30 0.0456(18) 0.0488(19) 0.0481(18) -0.0065(15) 0.0193(15) -0.0113(16)
C31 0.037(2) 0.052(3) 0.062(3) -0.007(2) 0.018(2) -0.011(2)
C32 0.049(2) 0.104(4) 0.0473(19) -0.010(2) 0.0211(16) -0.009(2)
C33 0.035(3) 0.068(3) 0.062(3) 0.007(3) 0.014(2) -0.007(2)
C34 0.056(4) 0.174(10) 0.096(6) 0.075(6) -0.001(4) -0.038(5)
C35 0.046(2) 0.058(2) 0.072(2) 0.0121(19) 0.0180(18) -0.0029(18)
C36 0.049(3) 0.036(2) 0.050(3) 0.002(2) 0.018(2) -0.008(2)
C37 0.045(2) 0.069(3) 0.061(2) 0.0059(19) 0.0141(17) 0.0101(18)
C38 0.068(4) 0.055(3) 0.044(3) 0.012(2) 0.018(2) 0.018(3)
C39 0.067(3) 0.105(4) 0.054(2) -0.003(2) 0.013(2) 0.022(3)
C40 0.032(2) 0.040(2) 0.046(2) -0.0043(19) 0.0116(19) 0.0013(19)
C41 0.035(2) 0.052(3) 0.041(2) -0.008(2) 0.0110(19) 0.004(2)
C42 0.051(2) 0.054(2) 0.0475(19) 0.0046(16) 0.0124(16) 0.0078(17)
C43 0.039(3) 0.070(3) 0.040(2) -0.012(2) 0.016(2) -0.006(2)
C44 0.035(2) 0.076(4) 0.046(3) -0.015(3) 0.015(2) -0.017(3)
C45 0.0368(18) 0.089(3) 0.052(2) -0.023(2) 0.0109(15) 0.0008(19)
C46 0.059(3) 0.126(4) 0.040(2) -0.012(2) 0.0134(18) 0.007(3)
C47 0.0479(19) 0.069(2) 0.0321(16) 0.0064(16) 0.0024(14) 0.0011(18)
C48 0.045(2) 0.068(2) 0.059(2) -0.0054(19) 0.0073(18) 0.0090(19)
C49 0.045(3) 0.052(3) 0.035(2) -0.0047(19) 0.0136(19) -0.004(2)
C50 0.0377(17) 0.058(2) 0.0310(15) 0.0001(14) 0.0093(12) -0.0083(15)
C51 0.050(2) 0.077(3) 0.054(2) 0.007(2) 0.0179(17) 0.013(2)
C52 0.057(2) 0.049(2) 0.055(2) -0.0078(16) 0.0251(17) -0.0008(17)
C53 0.041(2) 0.043(2) 0.036(2) 0.0041(19) 0.0132(19) 0.005(2)
C54 0.057(3) 0.045(3) 0.051(3) -0.014(2) 0.032(2) -0.013(2)
C55 0.111(4) 0.051(2) 0.075(3) -0.003(2) 0.065(3) -0.012(2)
OW2 0.152(10) 0.42(3) 0.192(11) 0.147(15) -0.075(9) -0.080(13)

loop_
_atom_type_symbol
_atom_type_description
_atom_type_scat_dispersion_real
_atom_type_scat_dispersion_imag
_atom_type_scat_source
C C 0.0033 0.0016 'International Tables Vol C Tables 4.2.6.8 and 6.1.1.4'
H H 0.0000 0.0000 'International Tables Vol C Tables 4.2.6.8 and 6.1.1.4'
N N 0.0061 0.0033 'International Tables Vol C Tables 4.2.6.8 and 6.1.1.4'
O O 0.0106 0.0060 'International Tables Vol C Tables 4.2.6.8 and 6.1.1.4'

loop_
_geom_angle_atom_site_label_1
_geom_angle_atom_site_label_2
_geom_angle_atom_site_label_3
_geom_angle
C1 O1 H1 109.5
C5 O2 C6 114.4(3)
C9 O3 C10 114.3(4)
C41 O4 H4 109.5
C53 O5 H5 109.5
C8 N1 C7 118.3(3)
C12 N2 N3 113.4(4)
C12 N2 C8 108.8(4)
N3 N2 C8 110.8(4)
C12 N2 H2 107.9
N3 N2 H2 107.9
C8 N2 H2 107.9
N16 N3 N4 111.2(4)
N16 N3 N2 111.1(4)
N4 N3 N2 109.9(4)
N16 N3 H3 108.2
N4 N3 H3 108.2
N2 N3 H3 108.2
N5 N4 N3 108.6(4)
N5 N4 N13 110.4(4)
N3 N4 N13 111.0(4)
N5 N4 H4A 109.0
N3 N4 H4A 108.9
N13 N4 H4A 108.9
C9 N5 N4 118.5(3)
C11 N6 H6 109.5
C14 N7 C13 118.4(3)
C24 N8 C23 105.1(4)
C24 N8 C22 110.2(4)
C23 N8 C22 112.5(4)
C24 N8 H8 109.6
C23 N8 H8 109.7
C22 N8 H8 109.6
C23 N9 H9 109.5
N11 N10 C28 118.4(8)
N11 N10 H10A 107.7
C28 N10 H10A 107.7
N11 N10 H10B 107.7
C28 N10 H10B 107.7
H10A N10 H10B 107.1
N10 N11 H11 109.5
C8 N12 N13 113.8(3)
N12 N13 C38 106.3(4)
N12 N13 N4 108.9(4)
C38 N13 N4 114.3(4)
N12 N13 H13 109.1
C38 N13 H13 109.1
N4 N13 H13 109.1
N15 N14 C49 112.5(6)
N15 N14 H14A 109.0
C49 N14 H14A 109.0
N15 N14 H14B 109.2
C49 N14 H14B 109.1
H14A N14 H14B 107.8
N14 N15 H15 109.6
N3 N16 H16 109.5
O1 C1 C2 111.7(5)
O1 C1 C31 108.9(4)
C2 C1 C31 110.5(4)
O1 C1 H1 108.6
C2 C1 H1 108.6
C31 C1 H1 108.6
C32 C2 C3 108.8(4)
C32 C2 C1 110.3(4)
C3 C2 C1 110.8(5)
C32 C2 H2 109.0
C3 C2 H2 109.0
C1 C2 H2 108.9
C4 C3 C2 107.9(4)
C4 C3 C33 109.2(4)
C2 C3 C33 111.3(4)
C4 C3 H3 109.4
C2 C3 H3 109.4
C33 C3 H3 109.5
C5 C4 C3 118.5(4)
C4 C5 O2 111.1(4)
C4 C5 C41 108.3(4)
O2 C5 C41 111.0(4)
C4 C5 H5 108.8
O2 C5 H5 108.8
C41 C5 H5 108.8
O2 C6 C36 104.5(4)
O2 C6 C7 111.1(4)
C36 C6 C7 111.8(4)
O2 C6 H6 109.8
C36 C6 H6 109.8
C7 C6 H6 109.8
N1 C7 C40 106.0(3)
N1 C7 C6 108.4(3)
C40 C7 C6 112.9(4)
N1 C7 H7 109.8
C40 C7 H7 109.8
C6 C7 H7 109.8
N12 C8 N1 111.5(4)
N12 C8 N2 110.4(4)
N1 C8 N2 106.8(4)
N12 C8 H8 109.4
N1 C8 H8 109.4
N2 C8 H8 109.4
N5 C9 O3 110.2(5)
N5 C9 C54 108.9(4)
O3 C9 C54 110.4(4)
N5 C9 H9 109.1
O3 C9 H9 109.1
C54 C9 H9 109.1
O3 C10 C13 108.5(5)
O3 C10 C11 107.5(4)
C13 C10 C11 114.0(4)
O3 C10 H10 108.9
C13 C10 H10 108.9
C11 C10 H10 108.9
N6 C11 C10 112.4(5)
N6 C11 H11A 109.1
C10 C11 H11A 109.1
N6 C11 H11B 109.1
C10 C11 H11B 109.1
H11A C11 H11B 107.9
N2 C12 H12 109.5
N7 C13 C10 110.3(4)
N7 C13 C53 106.8(4)
C10 C13 C53 109.0(4)
N7 C13 H13 110.2
C10 C13 H13 110.3
C53 C13 H13 110.3
C50 C14 N7 110.0(4)
C50 C14 C15 110.6(4)
N7 C14 C15 108.4(4)
C50 C14 H14 109.3
N7 C14 H14 109.3
C15 C14 H14 109.3
C52 C15 C16 110.9(4)
C52 C15 C14 110.6(4)
C16 C15 C14 108.8(4)
C52 C15 H15 108.8
C16 C15 H15 108.8
C14 C15 H15 108.8
C51 C16 C17 111.8(4)
C51 C16 C15 108.9(4)
C17 C16 C15 111.4(4)
C51 C16 H16 108.2
C17 C16 H16 108.2
C15 C16 H16 108.2
C18 C17 C16 106.8(4)
C18 C17 C49 108.7(4)
C16 C17 C49 112.7(4)
C18 C17 H17 109.6
C16 C17 H17 109.5
C49 C17 H17 109.5
C19 C18 C17 119.0(3)
C18 C19 C24 110.5(5)
C18 C19 C20 108.2(4)
C24 C19 C20 110.7(4)
C18 C19 H19 109.2
C24 C19 H19 109.2
C20 C19 H19 109.2
C48 C20 C21 110.9(4)
C48 C20 C19 109.7(4)
C21 C20 C19 109.3(5)
C48 C20 H20 109.0
C21 C20 H20 109.0
C19 C20 H20 109.0
C47 C21 C20 110.9(4)
C47 C21 C22 107.9(4)
C20 C21 C22 110.7(4)
C47 C21 H21 109.1
C20 C21 H21 109.1
C22 C21 H21 109.1
C25 C22 C21 106.3(4)
C25 C22 N8 111.1(4)
C21 C22 N8 110.6(4)
C25 C22 H22 109.6
C21 C22 H22 109.6
N8 C22 H22 109.6
N9 C23 N8 108.3(5)
N9 C23 H23A 110.0
N8 C23 H23A 110.0
N9 C23 H23B 110.0
N8 C23 H23B 110.1
H23A C23 H23B 108.4
C19 C24 N8 113.6(4)
C22 C25 C26 118.4(4)
C27 C26 C25 111.3(4)
C27 C26 C44 111.6(5)
C25 C26 C44 108.4(5)
C27 C26 H26 108.5
C25 C26 H26 108.5
C44 C26 H26 108.5
C26 C27 C28 112.9(4)
C27 C28 N10 107.2(5)
C27 C28 C29 108.3(4)
N10 C28 C29 116.4(5)
C27 C28 H28 108.2
N10 C28 H28 108.2
C29 C28 H28 108.2
C30 C29 C43 107.0(4)
C30 C29 C28 111.6(4)
C43 C29 C28 108.5(4)
C30 C29 H29 109.9
C43 C29 H29 109.9
C28 C29 H29 109.9
C31 C30 C29 118.2(4)
C30 C31 C35 111.9(4)
C30 C31 C1 109.0(5)
C35 C31 C1 108.7(4)
C30 C31 H31 109.1
C35 C31 H31 109.1
C1 C31 H31 109.1
C2 C32 H32 109.5
C35 C33 C34 106.1(5)
C35 C33 C3 107.0(4)
C34 C33 C3 111.1(6)
C35 C33 H33 110.7
C34 C33 H33 111.0
C3 C33 H33 110.7
OW2 C34 C33 113.1(11)
OW2 C34 H34A 107.7
C33 C34 H34A 109.5
OW2 C34 H34B 109.6
C33 C34 H34B 108.9
H34A C34 H34B 107.8
C31 C35 C33 114.5(4)
C37 C36 C6 112.1(4)
C37 C36 H36A 109.2
C6 C36 H36A 109.2
C37 C36 H36B 109.2
C6 C36 H36B 109.2
H36A C36 H36B 107.9
C36 C37 H37 109.5
C39 C38 N13 113.8(5)
C39 C38 H38A 108.8
N13 C38 H38A 108.8
C39 C38 H38B 108.8
N13 C38 H38B 108.8
H38A C38 H38B 107.7
C38 C39 H39 109.5
C42 C40 C7 110.8(4)
C42 C40 C41 111.1(4)
C7 C40 C41 109.4(4)
C42 C40 H40 108.5
C7 C40 H40 108.5
C41 C40 H40 108.5
O4 C41 C40 111.1(4)
O4 C41 C5 111.0(4)
C40 C41 C5 110.4(4)
O4 C41 H41 108.1
C40 C41 H41 108.1
C5 C41 H41 108.1
C40 C42 H42 109.5
C46 C43 C29 113.0(5)
C46 C43 C44 109.6(4)
C29 C43 C44 111.1(5)
C46 C43 H43 107.7
C29 C43 H43 107.6
C44 C43 H43 107.6
C45 C44 C26 109.6(5)
C45 C44 C43 111.5(5)
C26 C44 C43 111.1(4)
C45 C44 H44 108.1
C26 C44 H44 108.2
C43 C44 H44 108.2
C44 C45 H45 109.5
C43 C46 H46 109.4
C21 C47 H47 109.5
C20 C48 H48 109.5
C50 C49 N14 105.3(4)
C50 C49 C17 110.5(4)
N14 C49 C17 112.8(5)
C50 C49 H49 109.4
N14 C49 H49 109.3
C17 C49 H49 109.4
C14 C50 C49 113.8(3)
C16 C51 H51 109.4
C15 C52 H52 109.5
O5 C53 C54 109.4(4)
O5 C53 C13 111.3(4)
C54 C53 C13 108.5(4)
O5 C53 H53 109.2
C54 C53 H53 109.2
C13 C53 H53 109.2
C55 C54 C9 110.1(4)
C55 C54 C53 113.0(5)
C9 C54 C53 111.0(4)
C55 C54 H54 107.5
C9 C54 H54 107.5
C53 C54 H54 107.5
C54 C55 H55 109.5
C34 OW2 HW2 113.6

loop_
_geom_bond_atom_site_label_1
_geom_bond_atom_site_label_2
_geom_bond_distance
O1 C1 1.426(7)
O1 H1 0.8400
O2 C5 1.415(6)
O2 C6 1.426(6)
O3 C9 1.418(7)
O3 C10 1.434(7)
O4 C41 1.398(6)
O4 H4 0.8400
O5 C53 1.421(6)
O5 H5 0.8400
N1 C8 1.413(6)
N1 C7 1.425(5)
N2 C12 1.424(6)
N2 N3 1.508(7)
N2 C8 1.522(7)
N2 H2 1.0000
N3 N16 1.408(6)
N3 N4 1.502(6)
N3 H3 1.0000
N4 N5 1.429(5)
N4 N13 1.530(7)
N4 H4A 1.0000
N5 C9 1.411(6)
N6 C11 1.389(8)
N6 H6 0.8401
N7 C14 1.418(6)
N7 C13 1.425(6)
N8 C24 1.436(6)
N8 C23 1.514(9)
N8 C22 1.532(6)
N8 H8 1.0000
N9 C23 1.427(8)
N9 H9 0.8400
N10 N11 1.417(11)
N10 C28 1.525(10)
N10 H10A 0.9900
N10 H10B 0.9900
N11 H11 0.8401
N12 C8 1.408(6)
N12 N13 1.436(6)
N13 C38 1.504(7)
N13 H13 1.0000
N14 N15 1.443(10)
N14 C49 1.490(8)
N14 H14A 0.9900
N14 H14B 0.9900
N15 H15 0.8401
N16 H16 0.8400
C1 C2 1.515(7)
C1 C31 1.527(8)
C1 H1 1.0000
C2 C32 1.418(6)
C2 C3 1.509(7)
C2 H2 1.0000
C3 C4 1.432(6)
C3 C33 1.541(8)
C3 H3 1.0000
C4 C5 1.401(6)
C5 C41 1.524(8)
C5 H5 1.0000
C6 C36 1.498(7)
C6 C7 1.528(6)
C6 H6 1.0000
C7 C40 1.521(6)
C7 H7 1.0000
C8 H8 1.0000
C9 C54 1.507(8)
C9 H9 1.0000
C10 C13 1.513(7)
C10 C11 1.536(7)
C10 H10 1.0000
C11 H11A 0.9900
C11 H11B 0.9900
C12 H12 0.8400
C13 C53 1.519(6)
C13 H13 1.0000
C14 C50 1.412(6)
C14 C15 1.517(7)
C14 H14 1.0000
C15 C52 1.420(7)
C15 C16 1.510(7)
C15 H15 1.0000
C16 C51 1.427(7)
C16 C17 1.502(8)
C16 H16 1.0000
C17 C18 1.437(5)
C17 C49 1.505(8)
C17 H17 1.0000
C18 C19 1.400(6)
C19 C24 1.416(8)
C19 C20 1.512(7)
C19 H19 1.0000
C20 C48 1.433(8)
C20 C21 1.508(7)
C20 H20 1.0000
C21 C47 1.437(5)
C21 C22 1.521(8)
C21 H21 1.0000
C22 C25 1.414(6)
C22 H22 1.0000
C23 H23A 0.9900
C23 H23B 0.9900
C25 C26 1.422(7)
C26 C27 1.408(8)
C26 C44 1.520(8)
C26 H26 1.0000
C27 C28 1.411(7)
C28 C29 1.545(7)
C28 H28 1.0000
C29 C30 1.427(6)
C29 C43 1.497(9)
C29 H29 1.0000
C30 C31 1.391(7)
C31 C35 1.411(7)
C31 H31 1.0000
C32 H32 0.8400
C33 C35 1.441(7)
C33 C34 1.517(11)
C33 H33 1.0000
C34 OW2 1.210(16)
C34 H34A 0.9900
C34 H34B 0.9900
C36 C37 1.422(7)
C36 H36A 0.9900
C36 H36B 0.9900
C37 H37 0.8400
C38 C39 1.385(8)
C38 H38A 0.9900
C38 H38B 0.9900
C39 H39 0.8400
C40 C42 1.402(6)
C40 C41 1.521(7)
C40 H40 1.0000
C41 H41 1.0000
C42 H42 0.8400
C43 C46 1.429(6)
C43 C44 1.526(7)
C43 H43 1.0000
C44 C45 1.427(9)
C44 H44 1.0000
C45 H45 0.8400
C46 H46 0.8403
C47 H47 0.8401
C48 H48 0.8400
C49 C50 1.444(6)
C49 H49 1.0000
C51 H51 0.8400
C52 H52 0.8401
C53 C54 1.516(7)
C53 H53 1.0000
C54 C55 1.398(7)
C54 H54 1.0000
C55 H55 0.8401
OW2 HW2 0.8652
